data_8102507
loop_
_publ_author_name
'Lei Gou'

_publ_section_title
;
 Crystal structure of (4'-(2-pyridyl)-2,2':6',2''-terpyridine)zink(II)
 diazide, Zn(C20H14N4)(N3)2
;
_journal_issue 4
_journal_name_full 'Zeitschrift f\"ur Kristallographie - New Crystal Structures'
_journal_page_first 561
_journal_volume 224
_journal_year 2009
_chemical_formula_sum 'C20 H14 N10 Zn'
_chemical_formula_weight 459.78
_space_group_IT_number 2
_symmetry_cell_setting triclinic
_symmetry_space_group_name_Hall '-P 1'
_symmetry_space_group_name_H-M 'P -1'
_atom_sites_solution_hydrogens geom
_atom_sites_solution_primary direct
_atom_sites_solution_secondary difmap
_audit_creation_method SHELXL-97
_cell_angle_alpha 79.281(2)
_cell_angle_beta 73.733(2)
_cell_angle_gamma 81.731(2)
_cell_formula_units_Z 2
_cell_length_a 8.8095(12)
_cell_length_b 8.9130(12)
_cell_length_c 13.1119(17)
_cell_measurement_reflns_used 2076
_cell_measurement_temperature 296(2)
_cell_measurement_theta_max 25.99
_cell_measurement_theta_min 2.42
_cell_volume 966.5(2)
_computing_cell_refinement 'Bruker SMART'
_computing_data_collection 'Bruker SMART'
_computing_data_reduction 'Bruker SAINT'
_computing_molecular_graphics 'Bruker SHELXTL'
_computing_publication_material 'Bruker SHELXTL'
_computing_structure_refinement 'SHELXL-97 (Sheldrick, 1997)'
_computing_structure_solution 'SHELXS-97 (Sheldrick, 1990)'
_diffrn_ambient_temperature 296(2)
_diffrn_measured_fraction_theta_full 0.983
_diffrn_measured_fraction_theta_max 0.983
_diffrn_measurement_device_type 'CCD area detector'
_diffrn_measurement_method 'phi and omega scans'
_diffrn_radiation_monochromator graphite
_diffrn_radiation_source 'fine-focus sealed tube'
_diffrn_radiation_type MoK\a
_diffrn_radiation_wavelength 0.71073
_diffrn_reflns_av_R_equivalents 0.0146
_diffrn_reflns_av_sigmaI/netI 0.0286
_diffrn_reflns_limit_h_max 10
_diffrn_reflns_limit_h_min -10
_diffrn_reflns_limit_k_max 10
_diffrn_reflns_limit_k_min -10
_diffrn_reflns_limit_l_max 11
_diffrn_reflns_limit_l_min -15
_diffrn_reflns_number 4959
_diffrn_reflns_theta_full 25.10
_diffrn_reflns_theta_max 25.10
_diffrn_reflns_theta_min 2.34
_diffrn_standards_decay_% 0
_diffrn_standards_interval_count 0
_diffrn_standards_interval_time 0
_diffrn_standards_number 0
_exptl_absorpt_coefficient_mu 1.303
_exptl_absorpt_correction_T_max 0.8700
_exptl_absorpt_correction_T_min 0.7993
_exptl_absorpt_correction_type multi-scan
_exptl_absorpt_process_details sadabs
_exptl_crystal_colour colorless
_exptl_crystal_density_diffrn 1.580
_exptl_crystal_density_method 'not measured'
_exptl_crystal_description block
_exptl_crystal_F_000 468
_exptl_crystal_size_max 0.18
_exptl_crystal_size_mid 0.14
_exptl_crystal_size_min 0.11
_refine_diff_density_max 0.298
_refine_diff_density_min -0.397
_refine_diff_density_rms 0.054
_refine_ls_extinction_coef 0.008(2)
_refine_ls_extinction_expression Fc^*^=kFc[1+0.001xFc^2^\l^3^/sin(2\q)]^-1/4^
_refine_ls_extinction_method SHELXL
_refine_ls_goodness_of_fit_ref 1.072
_refine_ls_hydrogen_treatment constr
_refine_ls_matrix_type full
_refine_ls_number_parameters 281
_refine_ls_number_reflns 3386
_refine_ls_number_restraints 0
_refine_ls_restrained_S_all 1.072
_refine_ls_R_factor_all 0.0396
_refine_ls_R_factor_gt 0.0329
_refine_ls_shift/su_max 0.001
_refine_ls_shift/su_mean 0.000
_refine_ls_structure_factor_coef Fsqd
_refine_ls_weighting_details 'calc w=1/[\s^2^(Fo^2^)+(0.0555P)^2^+0.2518P] where P=(Fo^2^+2Fc^2^)/3'
_refine_ls_weighting_scheme calc
_refine_ls_wR_factor_gt 0.0930
_refine_ls_wR_factor_ref 0.0956
_reflns_number_gt 2873
_reflns_number_total 3386
_reflns_threshold_expression >2sigma(I)
_cod_data_source_file 1267-2703.cff
_cod_data_source_block xb0830m
_cod_depositor_comments
;
The following automatic conversions were performed:
'_symmetry_cell_setting' value 'Triclinic' changed to 'triclinic'
according to '/home/saulius/struct/CIF-dictionaries/cif_core.dic'
dictionary named 'cif_core.dic' version 2.4.1 from 2010-06-29.

Automatic conversion script
Id: cif_fix_enum 1555 2011-01-17 13:19:09Z saulius 
;
_cod_original_sg_symbol_H-M P-1
_cod_database_code 8102507

loop_
_symmetry_equiv_pos_as_xyz
'x, y, z'
'-x, -y, -z'

loop_
_atom_site_label
_atom_site_type_symbol
_atom_site_fract_x
_atom_site_fract_y
_atom_site_fract_z
_atom_site_U_iso_or_equiv
_atom_site_adp_type
_atom_site_occupancy
_atom_site_symmetry_multiplicity
_atom_site_calc_flag
_atom_site_refinement_flags
_atom_site_disorder_assembly
_atom_site_disorder_group
Zn1 Zn 0.90137(4) 1.00407(3) 0.14564(2) 0.04546(15) Uani 1 1 d . . .
N1 N 1.1051(2) 1.0865(2) 0.17569(17) 0.0407(5) Uani 1 1 d . . .
N2 N 1.0001(2) 0.8164(2) 0.23552(16) 0.0369(5) Uani 1 1 d . . .
N3 N 0.7636(3) 0.8179(3) 0.15226(17) 0.0429(5) Uani 1 1 d . . .
N4 N 1.3410(3) 0.4526(3) 0.4334(2) 0.0562(6) Uani 1 1 d . . .
N5 N 0.8792(3) 1.1291(3) 0.00688(19) 0.0576(6) Uani 1 1 d . . .
N6 N 0.8258(3) 1.2553(3) -0.00668(19) 0.0562(6) Uani 1 1 d . . .
N7 N 0.7768(6) 1.3789(4) -0.0256(3) 0.1327(19) Uani 1 1 d . . .
N8 N 0.7359(3) 1.1167(3) 0.2591(2) 0.0564(6) Uani 1 1 d . . .
N9 N 0.7718(3) 1.1639(3) 0.3267(2) 0.0485(6) Uani 1 1 d . . .
N10 N 0.8034(4) 1.2127(3) 0.3936(2) 0.0708(8) Uani 1 1 d . . .
C1 C 1.1528(3) 1.2273(3) 0.1414(2) 0.0455(6) Uani 1 1 d . . .
H1 H 1.0938 1.2994 0.1030 0.055 Uiso 1 1 calc R . .
C2 C 1.2850(3) 1.2701(3) 0.1603(2) 0.0490(7) Uani 1 1 d . . .
H2 H 1.3154 1.3688 0.1347 0.059 Uiso 1 1 calc R . .
C3 C 1.3714(3) 1.1642(3) 0.2178(2) 0.0523(7) Uani 1 1 d . . .
H3 H 1.4621 1.1896 0.2310 0.063 Uiso 1 1 calc R . .
C4 C 1.3214(3) 1.0195(3) 0.2556(2) 0.0458(6) Uani 1 1 d . . .
H4 H 1.3773 0.9468 0.2957 0.055 Uiso 1 1 calc R . .
C5 C 1.1887(3) 0.9836(3) 0.2336(2) 0.0372(5) Uani 1 1 d . . .
C6 C 1.1273(3) 0.8292(3) 0.26798(19) 0.0371(5) Uani 1 1 d . . .
C7 C 1.1961(3) 0.7057(3) 0.3263(2) 0.0404(6) Uani 1 1 d . . .
H7 H 1.2839 0.7167 0.3495 0.048 Uiso 1 1 calc R . .
C8 C 1.1329(3) 0.5647(3) 0.35003(19) 0.0393(6) Uani 1 1 d . . .
C9 C 1.0011(3) 0.5539(3) 0.3136(2) 0.0414(6) Uani 1 1 d . . .
H9 H 0.9562 0.4615 0.3279 0.050 Uiso 1 1 calc R . .
C10 C 0.9377(3) 0.6818(3) 0.25597(19) 0.0388(6) Uani 1 1 d . . .
C11 C 0.8000(3) 0.6843(3) 0.2111(2) 0.0413(6) Uani 1 1 d . . .
C12 C 0.7144(4) 0.5603(3) 0.2270(2) 0.0574(8) Uani 1 1 d . . .
H12 H 0.7398 0.4691 0.2691 0.069 Uiso 1 1 calc R . .
C13 C 0.5904(4) 0.5730(4) 0.1798(3) 0.0638(8) Uani 1 1 d . . .
H13 H 0.5317 0.4903 0.1897 0.077 Uiso 1 1 calc R . .
C14 C 0.5547(3) 0.7077(4) 0.1186(2) 0.0575(8) Uani 1 1 d . . .
H14 H 0.4726 0.7181 0.0853 0.069 Uiso 1 1 calc R . .
C15 C 0.6431(3) 0.8275(4) 0.1072(2) 0.0510(7) Uani 1 1 d . . .
H15 H 0.6181 0.9199 0.0662 0.061 Uiso 1 1 calc R . .
C16 C 1.2059(3) 0.4309(3) 0.4119(2) 0.0412(6) Uani 1 1 d . . .
C17 C 1.1403(4) 0.2921(3) 0.4453(2) 0.0487(7) Uani 1 1 d . . .
H17 H 1.0461 0.2796 0.4305 0.058 Uiso 1 1 calc R . .
C18 C 1.2168(4) 0.1732(3) 0.5008(2) 0.0578(8) Uani 1 1 d . . .
H18 H 1.1747 0.0790 0.5236 0.069 Uiso 1 1 calc R . .
C19 C 1.3544(4) 0.1938(4) 0.5222(2) 0.0613(8) Uani 1 1 d . . .
H19 H 1.4081 0.1144 0.5592 0.074 Uiso 1 1 calc R . .
C20 C 1.4119(4) 0.3356(4) 0.4876(3) 0.0644(8) Uani 1 1 d . . .
H20 H 1.5052 0.3502 0.5029 0.077 Uiso 1 1 calc R . .

loop_
_atom_site_aniso_label
_atom_site_aniso_U_11
_atom_site_aniso_U_22
_atom_site_aniso_U_33
_atom_site_aniso_U_23
_atom_site_aniso_U_13
_atom_site_aniso_U_12
Zn1 0.0496(2) 0.0354(2) 0.0533(2) 0.00706(13) -0.02333(15) -0.00876(13)
N1 0.0430(12) 0.0296(11) 0.0487(12) 0.0018(9) -0.0150(10) -0.0049(9)
N2 0.0406(11) 0.0313(11) 0.0388(11) -0.0017(8) -0.0111(9) -0.0068(9)
N3 0.0440(12) 0.0412(12) 0.0439(12) -0.0021(9) -0.0140(10) -0.0065(9)
N4 0.0542(14) 0.0437(14) 0.0667(16) 0.0087(11) -0.0204(12) -0.0049(11)
N5 0.0818(18) 0.0384(14) 0.0475(14) 0.0040(10) -0.0197(12) 0.0024(12)
N6 0.0734(17) 0.0476(17) 0.0465(14) -0.0002(11) -0.0239(12) 0.0050(13)
N7 0.227(5) 0.069(2) 0.085(2) -0.0097(19) -0.053(3) 0.063(3)
N8 0.0467(13) 0.0638(17) 0.0645(16) -0.0129(13) -0.0231(12) -0.0034(11)
N9 0.0454(13) 0.0323(12) 0.0634(15) 0.0058(11) -0.0145(12) -0.0060(10)
N10 0.089(2) 0.0560(17) 0.0801(19) -0.0137(15) -0.0361(16) -0.0159(14)
C1 0.0511(15) 0.0310(14) 0.0541(16) 0.0024(11) -0.0188(12) -0.0044(11)
C2 0.0578(17) 0.0309(14) 0.0599(17) -0.0027(12) -0.0169(14) -0.0116(12)
C3 0.0516(16) 0.0419(16) 0.0699(19) -0.0070(14) -0.0232(14) -0.0123(13)
C4 0.0470(15) 0.0321(14) 0.0610(17) -0.0014(12) -0.0226(13) -0.0028(11)
C5 0.0401(13) 0.0300(13) 0.0406(13) -0.0040(10) -0.0103(10) -0.0028(10)
C6 0.0414(13) 0.0300(13) 0.0377(13) -0.0012(10) -0.0092(10) -0.0042(10)
C7 0.0406(13) 0.0360(14) 0.0440(14) -0.0008(11) -0.0133(11) -0.0047(11)
C8 0.0442(14) 0.0326(13) 0.0363(13) -0.0011(10) -0.0063(11) -0.0019(11)
C9 0.0506(15) 0.0300(13) 0.0425(14) -0.0005(10) -0.0114(11) -0.0087(11)
C10 0.0447(14) 0.0320(13) 0.0383(13) -0.0027(10) -0.0082(11) -0.0079(11)
C11 0.0441(14) 0.0400(15) 0.0394(13) -0.0047(11) -0.0088(11) -0.0093(11)
C12 0.0641(19) 0.0463(17) 0.0664(19) 0.0014(14) -0.0241(15) -0.0190(14)
C13 0.0614(19) 0.064(2) 0.073(2) -0.0090(17) -0.0189(16) -0.0290(16)
C14 0.0477(16) 0.074(2) 0.0567(17) -0.0104(16) -0.0172(14) -0.0178(15)
C15 0.0477(16) 0.0552(18) 0.0518(16) -0.0026(13) -0.0173(13) -0.0086(13)
C16 0.0488(15) 0.0335(14) 0.0372(13) -0.0028(10) -0.0080(11) -0.0002(11)
C17 0.0611(17) 0.0375(15) 0.0468(15) 0.0000(12) -0.0168(13) -0.0056(12)
C18 0.084(2) 0.0311(15) 0.0535(17) 0.0059(12) -0.0178(15) -0.0045(14)
C19 0.072(2) 0.0439(17) 0.0593(18) 0.0058(14) -0.0194(16) 0.0091(15)
C20 0.0619(19) 0.055(2) 0.074(2) 0.0106(16) -0.0301(16) -0.0022(15)

loop_
_atom_type_symbol
_atom_type_description
_atom_type_scat_dispersion_real
_atom_type_scat_dispersion_imag
_atom_type_scat_source
C C 0.0033 0.0016 'International Tables Vol C Tables 4.2.6.8 and 6.1.1.4'
H H 0.0000 0.0000 'International Tables Vol C Tables 4.2.6.8 and 6.1.1.4'
N N 0.0061 0.0033 'International Tables Vol C Tables 4.2.6.8 and 6.1.1.4'
Zn Zn 0.2839 1.4301 'International Tables Vol C Tables 4.2.6.8 and 6.1.1.4'

loop_
_geom_angle_atom_site_label_1
_geom_angle_atom_site_label_2
_geom_angle_atom_site_label_3
_geom_angle
_geom_angle_site_symmetry_1
_geom_angle_site_symmetry_3
_geom_angle_publ_flag
N5 Zn1 N8 103.12(10) . . ?
N5 Zn1 N2 152.35(10) . . ?
N8 Zn1 N2 104.49(9) . . ?
N5 Zn1 N3 99.64(10) . . ?
N8 Zn1 N3 97.44(9) . . ?
N2 Zn1 N3 75.46(8) . . ?
N5 Zn1 N1 104.40(10) . . ?
N8 Zn1 N1 94.10(9) . . ?
N2 Zn1 N1 75.03(8) . . ?
N3 Zn1 N1 150.16(8) . . ?
C1 N1 C5 118.3(2) . . ?
C1 N1 Zn1 125.86(17) . . ?
C5 N1 Zn1 115.80(15) . . ?
C6 N2 C10 120.7(2) . . ?
C6 N2 Zn1 120.13(16) . . ?
C10 N2 Zn1 119.12(17) . . ?
C15 N3 C11 118.4(2) . . ?
C15 N3 Zn1 125.67(19) . . ?
C11 N3 Zn1 115.90(17) . . ?
C20 N4 C16 118.0(3) . . ?
N6 N5 Zn1 127.2(2) . . ?
N7 N6 N5 176.4(3) . . ?
N9 N8 Zn1 121.89(19) . . ?
N10 N9 N8 178.3(3) . . ?
N1 C1 C2 122.8(2) . . ?
N1 C1 H1 118.6 . . ?
C2 C1 H1 118.6 . . ?
C3 C2 C1 118.6(2) . . ?
C3 C2 H2 120.7 . . ?
C1 C2 H2 120.7 . . ?
C2 C3 C4 119.0(3) . . ?
C2 C3 H3 120.5 . . ?
C4 C3 H3 120.5 . . ?
C5 C4 C3 119.5(2) . . ?
C5 C4 H4 120.2 . . ?
C3 C4 H4 120.2 . . ?
N1 C5 C4 121.6(2) . . ?
N1 C5 C6 114.6(2) . . ?
C4 C5 C6 123.8(2) . . ?
N2 C6 C7 121.1(2) . . ?
N2 C6 C5 114.4(2) . . ?
C7 C6 C5 124.4(2) . . ?
C6 C7 C8 119.6(2) . . ?
C6 C7 H7 120.2 . . ?
C8 C7 H7 120.2 . . ?
C7 C8 C9 118.1(2) . . ?
C7 C8 C16 120.3(2) . . ?
C9 C8 C16 121.7(2) . . ?
C10 C9 C8 119.5(2) . . ?
C10 C9 H9 120.3 . . ?
C8 C9 H9 120.3 . . ?
N2 C10 C9 121.0(2) . . ?
N2 C10 C11 114.4(2) . . ?
C9 C10 C11 124.6(2) . . ?
N3 C11 C12 121.4(2) . . ?
N3 C11 C10 115.0(2) . . ?
C12 C11 C10 123.6(2) . . ?
C11 C12 C13 119.2(3) . . ?
C11 C12 H12 120.4 . . ?
C13 C12 H12 120.4 . . ?
C14 C13 C12 119.6(3) . . ?
C14 C13 H13 120.2 . . ?
C12 C13 H13 120.2 . . ?
C13 C14 C15 118.3(3) . . ?
C13 C14 H14 120.9 . . ?
C15 C14 H14 120.9 . . ?
N3 C15 C14 123.2(3) . . ?
N3 C15 H15 118.4 . . ?
C14 C15 H15 118.4 . . ?
N4 C16 C17 121.7(2) . . ?
N4 C16 C8 115.7(2) . . ?
C17 C16 C8 122.6(2) . . ?
C18 C17 C16 118.9(3) . . ?
C18 C17 H17 120.5 . . ?
C16 C17 H17 120.5 . . ?
C19 C18 C17 119.7(3) . . ?
C19 C18 H18 120.1 . . ?
C17 C18 H18 120.1 . . ?
C18 C19 C20 118.2(3) . . ?
C18 C19 H19 120.9 . . ?
C20 C19 H19 120.9 . . ?
N4 C20 C19 123.4(3) . . ?
N4 C20 H20 118.3 . . ?
C19 C20 H20 118.3 . . ?

loop_
_geom_bond_atom_site_label_1
_geom_bond_atom_site_label_2
_geom_bond_distance
_geom_bond_site_symmetry_2
_geom_bond_publ_flag
Zn1 N5 1.993(2) . ?
Zn1 N8 2.065(3) . ?
Zn1 N2 2.089(2) . ?
Zn1 N3 2.168(2) . ?
Zn1 N1 2.191(2) . ?
N1 C1 1.338(3) . ?
N1 C5 1.348(3) . ?
N2 C6 1.331(3) . ?
N2 C10 1.341(3) . ?
N3 C15 1.337(3) . ?
N3 C11 1.343(3) . ?
N4 C20 1.329(4) . ?
N4 C16 1.346(4) . ?
N5 N6 1.157(3) . ?
N6 N7 1.133(4) . ?
N8 N9 1.181(3) . ?
N9 N10 1.162(4) . ?
C1 C2 1.375(4) . ?
C1 H1 0.9300 . ?
C2 C3 1.374(4) . ?
C2 H2 0.9300 . ?
C3 C4 1.381(4) . ?
C3 H3 0.9300 . ?
C4 C5 1.373(4) . ?
C4 H4 0.9300 . ?
C5 C6 1.496(3) . ?
C6 C7 1.385(3) . ?
C7 C8 1.394(4) . ?
C7 H7 0.9300 . ?
C8 C9 1.394(4) . ?
C8 C16 1.485(3) . ?
C9 C10 1.384(4) . ?
C9 H9 0.9300 . ?
C10 C11 1.485(4) . ?
C11 C12 1.379(4) . ?
C12 C13 1.380(4) . ?
C12 H12 0.9300 . ?
C13 C14 1.363(5) . ?
C13 H13 0.9300 . ?
C14 C15 1.373(4) . ?
C14 H14 0.9300 . ?
C15 H15 0.9300 . ?
C16 C17 1.385(4) . ?
C17 C18 1.374(4) . ?
C17 H17 0.9300 . ?
C18 C19 1.363(5) . ?
C18 H18 0.9300 . ?
C19 C20 1.379(5) . ?
C19 H19 0.9300 . ?
C20 H20 0.9300 . ?

loop_
_geom_torsion_atom_site_label_1
_geom_torsion_atom_site_label_2
_geom_torsion_atom_site_label_3
_geom_torsion_atom_site_label_4
_geom_torsion
_geom_torsion_site_symmetry_1
_geom_torsion_site_symmetry_2
_geom_torsion_site_symmetry_3
_geom_torsion_site_symmetry_4
_geom_torsion_publ_flag
N5 Zn1 N1 C1 28.0(2) . . . . ?
N8 Zn1 N1 C1 -76.7(2) . . . . ?
N2 Zn1 N1 C1 179.4(2) . . . . ?
N3 Zn1 N1 C1 170.63(19) . . . . ?
N5 Zn1 N1 C5 -151.56(18) . . . . ?
N8 Zn1 N1 C5 103.76(18) . . . . ?
N2 Zn1 N1 C5 -0.15(17) . . . . ?
N3 Zn1 N1 C5 -8.9(3) . . . . ?
N5 Zn1 N2 C6 93.0(3) . . . . ?
N8 Zn1 N2 C6 -89.97(19) . . . . ?
N3 Zn1 N2 C6 176.0(2) . . . . ?
N1 Zn1 N2 C6 0.45(17) . . . . ?
N5 Zn1 N2 C10 -84.2(3) . . . . ?
N8 Zn1 N2 C10 92.81(19) . . . . ?
N3 Zn1 N2 C10 -1.26(18) . . . . ?
N1 Zn1 N2 C10 -176.76(19) . . . . ?
N5 Zn1 N3 C15 -27.8(2) . . . . ?
N8 Zn1 N3 C15 76.9(2) . . . . ?
N2 Zn1 N3 C15 -180.0(2) . . . . ?
N1 Zn1 N3 C15 -171.2(2) . . . . ?
N5 Zn1 N3 C11 155.26(19) . . . . ?
N8 Zn1 N3 C11 -100.00(19) . . . . ?
N2 Zn1 N3 C11 3.11(17) . . . . ?
N1 Zn1 N3 C11 11.9(3) . . . . ?
N8 Zn1 N5 N6 21.1(3) . . . . ?
N2 Zn1 N5 N6 -161.8(2) . . . . ?
N3 Zn1 N5 N6 121.2(3) . . . . ?
N1 Zn1 N5 N6 -76.7(3) . . . . ?
Zn1 N5 N6 N7 167(7) . . . . ?
N5 Zn1 N8 N9 -122.7(2) . . . . ?
N2 Zn1 N8 N9 58.7(3) . . . . ?
N3 Zn1 N8 N9 135.5(2) . . . . ?
N1 Zn1 N8 N9 -16.9(2) . . . . ?
Zn1 N8 N9 N10 162(10) . . . . ?
C5 N1 C1 C2 1.6(4) . . . . ?
Zn1 N1 C1 C2 -177.9(2) . . . . ?
N1 C1 C2 C3 -0.6(4) . . . . ?
C1 C2 C3 C4 -0.8(4) . . . . ?
C2 C3 C4 C5 1.1(4) . . . . ?
C1 N1 C5 C4 -1.3(4) . . . . ?
Zn1 N1 C5 C4 178.3(2) . . . . ?
C1 N1 C5 C6 -179.7(2) . . . . ?
Zn1 N1 C5 C6 -0.1(3) . . . . ?
C3 C4 C5 N1 0.0(4) . . . . ?
C3 C4 C5 C6 178.2(2) . . . . ?
C10 N2 C6 C7 -1.9(4) . . . . ?
Zn1 N2 C6 C7 -179.05(18) . . . . ?
C10 N2 C6 C5 176.5(2) . . . . ?
Zn1 N2 C6 C5 -0.6(3) . . . . ?
N1 C5 C6 N2 0.5(3) . . . . ?
C4 C5 C6 N2 -177.9(2) . . . . ?
N1 C5 C6 C7 178.8(2) . . . . ?
C4 C5 C6 C7 0.5(4) . . . . ?
N2 C6 C7 C8 1.1(4) . . . . ?
C5 C6 C7 C8 -177.2(2) . . . . ?
C6 C7 C8 C9 0.0(4) . . . . ?
C6 C7 C8 C16 179.6(2) . . . . ?
C7 C8 C9 C10 -0.2(4) . . . . ?
C16 C8 C9 C10 -179.8(2) . . . . ?
C6 N2 C10 C9 1.7(4) . . . . ?
Zn1 N2 C10 C9 178.87(18) . . . . ?
C6 N2 C10 C11 -177.8(2) . . . . ?
Zn1 N2 C10 C11 -0.6(3) . . . . ?
C8 C9 C10 N2 -0.6(4) . . . . ?
C8 C9 C10 C11 178.7(2) . . . . ?
C15 N3 C11 C12 -1.3(4) . . . . ?
Zn1 N3 C11 C12 175.9(2) . . . . ?
C15 N3 C11 C10 178.5(2) . . . . ?
Zn1 N3 C11 C10 -4.4(3) . . . . ?
N2 C10 C11 N3 3.3(3) . . . . ?
C9 C10 C11 N3 -176.1(2) . . . . ?
N2 C10 C11 C12 -177.0(3) . . . . ?
C9 C10 C11 C12 3.6(4) . . . . ?
N3 C11 C12 C13 1.2(4) . . . . ?
C10 C11 C12 C13 -178.5(3) . . . . ?
C11 C12 C13 C14 -0.1(5) . . . . ?
C12 C13 C14 C15 -0.9(5) . . . . ?
C11 N3 C15 C14 0.3(4) . . . . ?
Zn1 N3 C15 C14 -176.6(2) . . . . ?
C13 C14 C15 N3 0.8(5) . . . . ?
C20 N4 C16 C17 0.6(4) . . . . ?
C20 N4 C16 C8 -179.3(3) . . . . ?
C7 C8 C16 N4 -5.6(3) . . . . ?
C9 C8 C16 N4 174.0(2) . . . . ?
C7 C8 C16 C17 174.5(2) . . . . ?
C9 C8 C16 C17 -5.9(4) . . . . ?
N4 C16 C17 C18 -0.9(4) . . . . ?
C8 C16 C17 C18 179.0(2) . . . . ?
C16 C17 C18 C19 0.3(4) . . . . ?
C17 C18 C19 C20 0.4(5) . . . . ?
C16 N4 C20 C19 0.2(5) . . . . ?
C18 C19 C20 N4 -0.7(5) . . . . ?
